data_2015726
loop_
_publ_author_name
'Becker, Richard'
'Berger, Helmuth'
'Johnsson, Mats'

_publ_section_title
;
 Monoclinic Cu~3~(SeO~3~)~2~Cl~2~: an oxohalide with an unusual
 CuO~4~Cl trigonal--bipyramidal coordination
;
_journal_coeditor_code BC3024
_journal_issue 1
_journal_name_full 'Acta Crystallographica Section C'
_journal_page_first i4
_journal_page_last i6
_journal_paper_doi 10.1107/S0108270106050621
_journal_volume 63
_journal_year 2007
_chemical_formula_iupac 'Cu3 (Se O3)2 Cl2'
_chemical_formula_moiety 'Cl2 Cu3 O6 Se2'
_chemical_formula_sum 'Cl2 Cu3 O6 Se2'
_chemical_formula_weight 515.44
_chemical_name_common 'copper(II) diselenite(IV) dichloride'
_chemical_name_systematic 'tricopper(II) diselenium(IV) dichloride hexaoxide'
_space_group_IT_number 12
_symmetry_cell_setting monoclinic
_symmetry_space_group_name_Hall '-C 2y'
_symmetry_space_group_name_H-M 'C 1 2/m 1'
_atom_sites_solution_primary direct
_atom_sites_solution_secondary difmap
_cell_angle_alpha 90.00
_cell_angle_beta 110.238(13)
_cell_angle_gamma 90.00
_cell_formula_units_Z 2
_cell_length_a 8.9333(12)
_cell_length_b 6.2164(7)
_cell_length_c 7.5815(12)
_cell_measurement_reflns_used 2959
_cell_measurement_temperature 292(3)
_cell_measurement_theta_max 29.97
_cell_measurement_theta_min 4.08
_cell_volume 395.03(10)
_computing_cell_refinement 'CrysAlisRED (Oxford Diffraction, 2006)'
_computing_data_collection 'CrysAlisCCD (Oxford Diffraction, 2006)'
_computing_data_reduction CrysAlisRED
_computing_molecular_graphics 'DIAMOND (Brandenburg, 2001)'
_computing_publication_material SHELXL97
_computing_structure_refinement 'SHELXL97 (Sheldrick, 1997)'
_computing_structure_solution 'SHELXS97 (Sheldrick, 1997)'
_diffrn_ambient_temperature 292(3)
_diffrn_measured_fraction_theta_full 0.991
_diffrn_measured_fraction_theta_max 0.991
_diffrn_measurement_device_type 'Oxford Xcalibur3'
_diffrn_measurement_method '\w scan at different \f'
_diffrn_radiation_monochromator graphite
_diffrn_radiation_source 'fine-focus sealed tube'
_diffrn_radiation_type MoK\a
_diffrn_radiation_wavelength 0.71073
_diffrn_reflns_av_R_equivalents 0.0506
_diffrn_reflns_av_sigmaI/netI 0.0267
_diffrn_reflns_limit_h_max 12
_diffrn_reflns_limit_h_min -12
_diffrn_reflns_limit_k_max 8
_diffrn_reflns_limit_k_min -8
_diffrn_reflns_limit_l_max 10
_diffrn_reflns_limit_l_min -10
_diffrn_reflns_number 2959
_diffrn_reflns_theta_full 29.97
_diffrn_reflns_theta_max 29.97
_diffrn_reflns_theta_min 4.08
_diffrn_standards_decay_% 0
_diffrn_standards_interval_count 0
_diffrn_standards_interval_time 0
_diffrn_standards_number 0
_exptl_absorpt_coefficient_mu 17.878
_exptl_absorpt_correction_T_max 0.55422
_exptl_absorpt_correction_T_min 0.11249
_exptl_absorpt_correction_type gaussian
_exptl_absorpt_process_details
;
CrysalisCCD (Oxford Diffraction, 2006) and
CrysalisRED (Oxford Diffraction, 2006)
;
_exptl_crystal_colour green
_exptl_crystal_density_diffrn 4.333
_exptl_crystal_density_method 'not measured'
_exptl_crystal_description 'thin plate'
_exptl_crystal_F_000 474
_exptl_crystal_size_max 0.30
_exptl_crystal_size_mid 0.12
_exptl_crystal_size_min 0.055
_refine_diff_density_max 1.340
_refine_diff_density_min -0.732
_refine_ls_extinction_coef 0.0254(18)
_refine_ls_extinction_expression Fc^*^=kFc[1+0.001xFc^2^\l^3^/sin(2\q)]^-1/4^
_refine_ls_extinction_method 'SHELXL97 (Sheldrick, 1997)'
_refine_ls_goodness_of_fit_ref 1.651
_refine_ls_matrix_type full
_refine_ls_number_parameters 39
_refine_ls_number_reflns 628
_refine_ls_number_restraints 0
_refine_ls_restrained_S_all 1.651
_refine_ls_R_factor_all 0.0266
_refine_ls_R_factor_gt 0.0260
_refine_ls_shift/su_max 0.001
_refine_ls_shift/su_mean 0.000
_refine_ls_structure_factor_coef Fsqd
_refine_ls_weighting_details 'calc w = 1/[\s^2^(Fo^2^)+(0.0353P)^2^] where P=(Fo^2^+2Fc^2^)/3'
_refine_ls_weighting_scheme calc
_refine_ls_wR_factor_gt 0.0762
_refine_ls_wR_factor_ref 0.0764
_reflns_number_gt 610
_reflns_number_total 628
_reflns_threshold_expression I>2\s(I)
_cod_data_source_file bc3024.cif
_cod_data_source_block I
_cod_original_sg_symbol_Hall -C2y
_cod_original_sg_symbol_H-M 'C 2/m'
_cod_database_code 2015726
_cod_database_fobs_code 2015726

loop_
_symmetry_equiv_pos_as_xyz
'x, y, z'
'-x, y, -z'
'x+1/2, y+1/2, z'
'-x+1/2, y+1/2, -z'
'-x, -y, -z'
'x, -y, z'
'-x+1/2, -y+1/2, -z'
'x+1/2, -y+1/2, z'

loop_
_atom_site_type_symbol
_atom_site_label
_atom_site_fract_x
_atom_site_fract_y
_atom_site_fract_z
_atom_site_U_iso_or_equiv
_atom_site_adp_type
_atom_site_calc_flag
_atom_site_refinement_flags
_atom_site_occupancy
Se Se 0.34244(4) 0.5000 1.26285(5) 0.00972(18) Uani d S 1
Cu Cu1 0.5000 0.5000 1.0000 0.0165(2) Uani d S 1
Cu Cu2 0.43034(6) 0.0000 1.17961(10) 0.0213(2) Uani d S 1
Cl Cl 0.28908(14) 0.0000 1.37017(19) 0.0257(3) Uani d S 1
O O1 0.41995(18) 0.3090(3) 1.1506(3) 0.0146(4) Uani d . 1
O O2 0.3508(3) 0.0000 0.8657(4) 0.0131(5) Uani d S 1

loop_
_atom_site_aniso_label
_atom_site_aniso_U_11
_atom_site_aniso_U_22
_atom_site_aniso_U_33
_atom_site_aniso_U_12
_atom_site_aniso_U_13
_atom_site_aniso_U_23
Se 0.0098(2) 0.0092(2) 0.0115(2) 0.000 0.00539(15) 0.000
Cu1 0.0247(4) 0.0076(3) 0.0268(4) 0.000 0.0211(3) 0.000
Cu2 0.0347(3) 0.0068(3) 0.0356(4) 0.000 0.0288(3) 0.000
Cl 0.0313(5) 0.0245(5) 0.0321(6) 0.000 0.0247(5) 0.000
O1 0.0187(9) 0.0085(8) 0.0223(8) 0.0006(5) 0.0144(7) -0.0003(7)
O2 0.0086(9) 0.0148(10) 0.0174(11) 0.000 0.0063(8) 0.000

loop_
_atom_type_symbol
_atom_type_description
_atom_type_scat_dispersion_real
_atom_type_scat_dispersion_imag
_atom_type_scat_source
Cu Cu 0.3201 1.2651 'International Tables Vol C Tables 4.2.6.8 and 6.1.1.4'
Se Se -0.0929 2.2259 'International Tables Vol C Tables 4.2.6.8 and 6.1.1.4'
O O 0.0106 0.0060 'International Tables Vol C Tables 4.2.6.8 and 6.1.1.4'
Cl Cl 0.1484 0.1585 'International Tables Vol C Tables 4.2.6.8 and 6.1.1.4'

loop_
_geom_angle_atom_site_label_1
_geom_angle_atom_site_label_2
_geom_angle_atom_site_label_3
_geom_angle_site_symmetry_1
_geom_angle_site_symmetry_3
_geom_angle
O2 Se O1 7_557 . 102.81(9)
O2 Se O1 7_557 6_565 102.81(9)
O1 Se O1 . 6_565 86.18(11)
O2 Se Cu1 7_557 . 104.93(9)
O1 Cu1 O1 6_565 2_657 180.0000(10)
O1 Cu1 O1 6_565 . 75.15(10)
O1 Cu1 O1 2_657 . 104.85(10)
O1 Cu1 O1 6_565 5_667 104.85(10)
O1 Cu1 O1 2_657 5_667 75.15(10)
O1 Cu1 O1 . 5_667 180.0
O1 Cu1 Se 6_565 5_667 142.37(5)
O1 Cu1 Se 2_657 5_667 37.63(5)
O1 Cu1 Se . 5_667 142.37(5)
O1 Cu1 Se 5_667 5_667 37.63(5)
O1 Cu1 Se 6_565 . 37.63(5)
O1 Cu1 Se 2_657 . 142.37(5)
O1 Cu1 Se . . 37.63(5)
O1 Cu1 Se 5_667 . 142.37(5)
Se Cu1 Se 5_667 . 180.0
O1 Cu2 O1 6 . 167.71(13)
O1 Cu2 O2 6 5_657 89.56(5)
O1 Cu2 O2 . 5_657 89.56(5)
O1 Cu2 Cl 6 . 93.33(5)
O1 Cu2 Cl . . 93.33(5)
O2 Cu2 Cl 5_657 . 151.25(9)
O1 Cu2 O2 6 . 83.91(6)
O1 Cu2 O2 . . 83.91(6)
O2 Cu2 O2 5_657 . 78.28(10)
Cl Cu2 O2 . . 130.47(7)
Se O1 Cu2 . . 129.43(10)
Se O1 Cu1 . . 99.21(8)
Cu2 O1 Cu1 . . 131.30(9)
Se O2 Cu2 7_557 5_657 137.82(15)
Se O2 Cu2 7_557 . 120.45(12)
Cu2 O2 Cu2 5_657 . 101.72(10)

loop_
_geom_bond_atom_site_label_1
_geom_bond_atom_site_label_2
_geom_bond_site_symmetry_2
_geom_bond_distance
_geom_bond_publ_flag
Se O2 7_557 1.663(2) yes
Se O1 . 1.7379(17) yes
Se O1 6_565 1.7379(17) no
Se Cu1 . 2.8095(5) no
Cu1 O1 6_565 1.9468(17) no
Cu1 O1 2_657 1.9468(17) no
Cu1 O1 . 1.9468(17) yes
Cu1 O1 5_667 1.9468(17) no
Cu1 Se 5_667 2.8095(5) no
Cu2 O1 6 1.9321(18) no
Cu2 O1 . 1.9321(18) yes
Cu2 O2 5_657 2.099(2) yes
Cu2 Cl . 2.2229(15) yes
Cu2 O2 . 2.236(3) yes
O2 Se 7_557 1.663(2) no
O2 Cu2 5_657 2.099(2) no
